data_4001445
loop_
_publ_author_name
'Zhang, Jian'
'Yao, Yuan-Gen'
'Bu, Xianhui'

_publ_section_title
;
 Comparative Study of Homochiral and Racemic Chiral Metal-Organic
 Frameworks Built from Camphoric Acid
;
_journal_issue 21
_journal_name_full 'Chemistry of Materials'
_journal_page_first 5083
_journal_paper_doi 10.1021/cm071689a
_journal_volume 19
_journal_year 2007
_chemical_absolute_configuration rm
_chemical_formula_sum 'C30 H36 N2 O8 Zn2'
_chemical_formula_weight 683.35
_chemical_name_systematic
;
 ?
;
_space_group_IT_number 4
_symmetry_cell_setting monoclinic
_symmetry_space_group_name_Hall 'P 2yb'
_symmetry_space_group_name_H-M 'P 1 21 1'
_atom_sites_solution_hydrogens geom
_atom_sites_solution_primary direct
_atom_sites_solution_secondary difmap
_audit_creation_method SHELXL-97
_cell_angle_alpha 90.00
_cell_angle_beta 102.640(2)
_cell_angle_gamma 90.00
_cell_formula_units_Z 2
_cell_length_a 7.7559(19)
_cell_length_b 11.598(3)
_cell_length_c 17.588(5)
_cell_measurement_reflns_used 3841
_cell_measurement_temperature 293(2)
_cell_measurement_theta_max 27.48
_cell_measurement_theta_min 2.37
_cell_volume 1543.7(7)
_computing_cell_refinement 'Siemens SMART & SAINT'
_computing_data_collection 'Siemens SMART'
_computing_data_reduction 'Siemens XPREP'
_computing_molecular_graphics 'Bruker SHELXTL'
_computing_publication_material 'Bruker SHELXTL'
_computing_structure_refinement 'Siemens SHELXTL'
_computing_structure_solution 'Siemens SHELXTL'
_diffrn_ambient_temperature 293(2)
_diffrn_measured_fraction_theta_full 0.991
_diffrn_measured_fraction_theta_max 0.991
_diffrn_measurement_device_type 'Bruker P4'
_diffrn_measurement_method '\w scans'
_diffrn_radiation_monochromator graphite
_diffrn_radiation_source 'fine-focus sealed tube'
_diffrn_radiation_type MoK\a
_diffrn_radiation_wavelength 0.71073
_diffrn_reflns_av_R_equivalents 0.0206
_diffrn_reflns_av_sigmaI/netI 0.0314
_diffrn_reflns_limit_h_max 9
_diffrn_reflns_limit_h_min -10
_diffrn_reflns_limit_k_max 15
_diffrn_reflns_limit_k_min -13
_diffrn_reflns_limit_l_max 22
_diffrn_reflns_limit_l_min -22
_diffrn_reflns_number 12165
_diffrn_reflns_theta_full 27.48
_diffrn_reflns_theta_max 27.48
_diffrn_reflns_theta_min 2.37
_diffrn_standards_decay_% none
_diffrn_standards_interval_count none
_diffrn_standards_interval_time none
_diffrn_standards_number none
_exptl_absorpt_coefficient_mu 1.605
_exptl_absorpt_correction_T_max 1.0000
_exptl_absorpt_correction_T_min 0.8415
_exptl_absorpt_correction_type empirical
_exptl_absorpt_process_details 'SADABS (Sheldrick, 1996)'
_exptl_crystal_colour White
_exptl_crystal_density_diffrn 1.470
_exptl_crystal_density_method 'not measured'
_exptl_crystal_description Prism
_exptl_crystal_F_000 708
_exptl_crystal_size_max 0.3000
_exptl_crystal_size_mid 0.3000
_exptl_crystal_size_min 0.2500
_refine_diff_density_max 0.492
_refine_diff_density_min -0.536
_refine_diff_density_rms 0.180
_refine_ls_abs_structure_details 'Flack H D (1983), Acta Cryst. A39, 876-881'
_refine_ls_abs_structure_Flack -0.019(16)
_refine_ls_extinction_method none
_refine_ls_goodness_of_fit_ref 1.086
_refine_ls_hydrogen_treatment constr
_refine_ls_matrix_type full
_refine_ls_number_parameters 379
_refine_ls_number_reflns 5494
_refine_ls_number_restraints 5
_refine_ls_restrained_S_all 1.110
_refine_ls_R_factor_gt 0.0328
_refine_ls_shift/su_max 0.001
_refine_ls_shift/su_mean 0.000
_refine_ls_structure_factor_coef Fsqd
_refine_ls_weighting_details 'calc w=1/[\s^2^(Fo^2^)+(0.0622P)^2^+0.0000P] where P=(Fo^2^+2Fc^2^)/3'
_refine_ls_weighting_scheme calc
_refine_ls_wR_factor_gt 0.0865
_refine_ls_wR_factor_ref 0.1045
_reflns_number_gt 4630
_reflns_number_total 5494
_reflns_threshold_expression >2sigma(I)
_cod_data_source_file cm071689a-file006.cif
_cod_data_source_block Zn1
_cod_depositor_comments
;
The following automatic conversions were performed:

'_symmetry_cell_setting' value 'Monoclinic' changed to 'monoclinic'
according to /home/saulius/struct/CIF-dictionaries/cif_core.dic
dictionary named 'cif_core.dic' version 2.4.1 from 2010-06-29.

Automatic conversion script
Id: cif_fix_values 1715 2011-07-08 13:25:40Z adriana 
;
_cod_original_cell_volume 1543.8(7)
_cod_original_sg_symbol_H-M P2(1)
_cod_database_code 4001445
_refine_ls_r_factor_ref 0.0435

loop_
_symmetry_equiv_pos_as_xyz
'x, y, z'
'-x, y+1/2, -z'

loop_
_atom_site_label
_atom_site_type_symbol
_atom_site_fract_x
_atom_site_fract_y
_atom_site_fract_z
_atom_site_U_iso_or_equiv
_atom_site_adp_type
_atom_site_occupancy
_atom_site_symmetry_multiplicity
_atom_site_calc_flag
_atom_site_refinement_flags
Zn1 Zn 0.18727(6) 0.35828(3) 0.69611(2) 0.03326(14) Uani 1 1 d .
Zn2 Zn 0.31301(6) 0.64305(3) 0.80341(3) 0.03530(15) Uani 1 1 d .
O1 O -0.3215(5) 0.6870(3) 0.36642(18) 0.0479(10) Uani 1 1 d .
O2 O -0.2250(5) 0.8582(4) 0.40930(18) 0.0488(8) Uani 1 1 d .
O3 O 0.1341(5) 0.6536(4) 0.70791(19) 0.0573(10) Uani 1 1 d .
O4 O 0.0101(5) 0.4831(3) 0.6892(2) 0.0460(9) Uani 1 1 d .
O5 O 0.8393(5) 0.3145(3) 1.13330(19) 0.0511(10) Uani 1 1 d .
O6 O 0.7305(5) 0.1463(4) 1.09265(17) 0.0480(8) Uani 1 1 d .
O7 O 0.4958(5) 0.5214(3) 0.8166(2) 0.0559(11) Uani 1 1 d .
O8 O 0.3841(5) 0.3487(4) 0.7846(2) 0.0580(10) Uani 1 1 d .
N1 N 0.0231(5) 0.2329(4) 0.7207(2) 0.0339(9) Uani 1 1 d .
N2 N -0.5285(6) -0.2244(4) 0.7851(2) 0.0353(10) Uani 1 1 d .
C1 C -0.2987(6) 0.7248(4) 0.5025(3) 0.0384(12) Uani 1 1 d .
C2 C -0.1591(5) 0.6294(4) 0.5373(2) 0.0387(9) Uani 1 1 d .
C3 C -0.1523(6) 0.6412(6) 0.6258(2) 0.0435(11) Uani 1 1 d .
H3A H -0.2548 0.5993 0.6358 0.052 Uiso 1 1 calc R
C4 C -0.1840(11) 0.7675(5) 0.6391(3) 0.091(2) Uani 1 1 d .
H4A H -0.2697 0.7756 0.6715 0.109 Uiso 1 1 calc R
H4B H -0.0747 0.8038 0.6656 0.109 Uiso 1 1 calc R
C5 C -0.2513(8) 0.8241(4) 0.5621(3) 0.0591(13) Uani 1 1 d .
H5A H -0.1613 0.8733 0.5488 0.071 Uiso 1 1 calc R
H5B H -0.3548 0.8704 0.5633 0.071 Uiso 1 1 calc R
C6 C -0.2814(6) 0.7557(5) 0.4200(3) 0.0369(11) Uani 1 1 d .
C7 C 0.0090(7) 0.5887(4) 0.6780(2) 0.0336(11) Uani 1 1 d .
C8 C -0.4892(7) 0.6834(7) 0.4971(4) 0.0764(19) Uani 1 1 d D
H8A H -0.5700 0.7437 0.4755 0.115 Uiso 1 1 calc R
H8B H -0.5051 0.6642 0.5482 0.115 Uiso 1 1 calc R
H8C H -0.5114 0.6166 0.4642 0.115 Uiso 1 1 calc R
C9 C -0.2126(8) 0.5077(5) 0.5086(3) 0.0747(17) Uani 1 1 d D
H9A H -0.1219 0.4543 0.5322 0.112 Uiso 1 1 calc R
H9B H -0.2281 0.5048 0.4530 0.112 Uiso 1 1 calc R
H9C H -0.3215 0.4873 0.5227 0.112 Uiso 1 1 calc R
C10 C 0.0203(7) 0.6556(8) 0.5199(3) 0.0614(18) Uani 1 1 d .
H10A H 0.1026 0.5963 0.5420 0.092 Uiso 1 1 calc R
H10B H 0.0617 0.7287 0.5422 0.092 Uiso 1 1 calc R
H10C H 0.0099 0.6581 0.4645 0.092 Uiso 1 1 calc R
C11 C 0.8011(6) 0.2729(5) 0.9960(3) 0.0396(12) Uani 1 1 d D
C12 C 0.6115(5) 0.2926(3) 0.9449(2) 0.0315(7) Uani 1 1 d .
C13 C 0.6564(6) 0.3571(6) 0.8740(2) 0.0356(9) Uani 1 1 d .
H13A H 0.6996 0.2987 0.8425 0.043 Uiso 1 1 calc R
C14 C 0.8126(7) 0.4341(6) 0.9077(3) 0.0750(18) Uani 1 1 d D
H14A H 0.7734 0.5129 0.9114 0.090 Uiso 1 1 calc R
H14B H 0.8973 0.4329 0.8745 0.090 Uiso 1 1 calc R
C15 C 0.8969(6) 0.3877(5) 0.9883(3) 0.0645(15) Uani 1 1 d D
H15A H 0.8810 0.4416 1.0284 0.077 Uiso 1 1 calc R
H15B H 1.0224 0.3748 0.9931 0.077 Uiso 1 1 calc R
C16 C 0.7943(6) 0.2446(5) 1.0802(3) 0.0350(10) Uani 1 1 d .
C17 C 0.4991(6) 0.4143(4) 0.8212(3) 0.0318(10) Uani 1 1 d .
C18 C 0.8957(9) 0.1688(6) 0.9662(3) 0.082(2) Uani 1 1 d D
H18A H 1.0117 0.1597 0.9987 0.123 Uiso 1 1 calc R
H18B H 0.9053 0.1830 0.9135 0.123 Uiso 1 1 calc R
H18C H 0.8284 0.0998 0.9681 0.123 Uiso 1 1 calc R
C19 C 0.5079(8) 0.3720(7) 0.9877(3) 0.0619(17) Uani 1 1 d .
H19A H 0.3913 0.3837 0.9564 0.093 Uiso 1 1 calc R
H19B H 0.5674 0.4448 0.9974 0.093 Uiso 1 1 calc R
H19C H 0.4997 0.3374 1.0364 0.093 Uiso 1 1 calc R
C20 C 0.5057(8) 0.1835(4) 0.9222(3) 0.0762(18) Uani 1 1 d .
H20A H 0.3913 0.2030 0.8914 0.114 Uiso 1 1 calc R
H20B H 0.4923 0.1436 0.9684 0.114 Uiso 1 1 calc R
H20C H 0.5663 0.1348 0.8925 0.114 Uiso 1 1 calc R
C21 C -0.1527(5) 0.2461(4) 0.7044(2) 0.0368(9) Uani 1 1 d .
H21A H -0.2001 0.3160 0.6838 0.044 Uiso 1 1 calc R
C22 C -0.2663(5) 0.1605(3) 0.7170(2) 0.0354(8) Uani 1 1 d .
H22A H -0.3878 0.1720 0.7034 0.043 Uiso 1 1 calc R
C23 C -0.1976(5) 0.0562(4) 0.7503(2) 0.0284(9) Uani 1 1 d .
C24 C -0.0158(6) 0.0446(4) 0.7680(3) 0.0346(10) Uani 1 1 d .
H24A H 0.0358 -0.0235 0.7900 0.042 Uiso 1 1 calc R
C25 C 0.0880(6) 0.1335(5) 0.7529(3) 0.0380(11) Uani 1 1 d .
H25A H 0.2100 0.1241 0.7658 0.046 Uiso 1 1 calc R
C26 C -0.3625(6) -0.2152(4) 0.8250(2) 0.0393(10) Uani 1 1 d .
H26A H -0.3179 -0.2734 0.8602 0.047 Uiso 1 1 calc R
C27 C -0.2537(5) -0.1257(4) 0.8175(2) 0.0375(9) Uani 1 1 d .
H27A H -0.1390 -0.1233 0.8475 0.045 Uiso 1 1 calc R
C28 C -0.3155(6) -0.0382(4) 0.7647(2) 0.0307(9) Uani 1 1 d .
C29 C -0.4920(6) -0.0449(4) 0.7240(3) 0.0357(10) Uani 1 1 d .
H29A H -0.5405 0.0129 0.6892 0.043 Uiso 1 1 calc R
C30 C -0.5926(6) -0.1375(6) 0.7362(3) 0.0400(10) Uani 1 1 d .
H30A H -0.7102 -0.1405 0.7096 0.048 Uiso 1 1 calc R

loop_
_atom_site_aniso_label
_atom_site_aniso_U_11
_atom_site_aniso_U_22
_atom_site_aniso_U_33
_atom_site_aniso_U_23
_atom_site_aniso_U_13
_atom_site_aniso_U_12
Zn1 0.0364(3) 0.0266(3) 0.0317(3) 0.0032(2) -0.0036(2) -0.0067(3)
Zn2 0.0412(3) 0.0252(3) 0.0339(3) 0.0033(2) -0.0041(2) -0.0073(3)
O1 0.0451(19) 0.056(3) 0.0377(19) -0.0096(17) -0.0022(15) -0.0044(18)
O2 0.066(2) 0.038(2) 0.0403(17) -0.002(2) 0.0065(16) -0.004(2)
O3 0.073(2) 0.041(2) 0.0416(18) 0.0069(17) -0.0230(16) -0.022(2)
O4 0.046(2) 0.0246(19) 0.065(2) 0.0080(16) 0.0058(18) -0.0002(17)
O5 0.057(2) 0.053(3) 0.0389(19) -0.0112(17) 0.0022(16) -0.0165(19)
O6 0.074(2) 0.0322(19) 0.0337(16) 0.0025(18) 0.0035(15) 0.002(2)
O7 0.053(2) 0.034(2) 0.075(3) 0.005(2) 0.003(2) 0.0010(19)
O8 0.063(2) 0.040(2) 0.052(2) 0.0093(19) -0.0278(17) -0.006(2)
N1 0.031(2) 0.026(2) 0.043(2) 0.0019(17) 0.0044(17) -0.0051(18)
N2 0.035(2) 0.026(2) 0.042(2) 0.0053(16) 0.0035(18) -0.0032(18)
C1 0.037(3) 0.040(3) 0.036(2) 0.004(2) 0.004(2) 0.004(2)
C2 0.038(2) 0.039(2) 0.035(2) -0.0072(16) 0.0000(16) 0.0054(18)
C3 0.045(3) 0.050(3) 0.032(2) 0.001(3) 0.002(2) 0.011(3)
C4 0.142(6) 0.063(4) 0.050(3) -0.017(2) -0.014(3) 0.055(4)
C5 0.085(4) 0.048(3) 0.043(2) -0.003(2) 0.011(3) 0.026(3)
C6 0.031(2) 0.040(3) 0.035(2) 0.002(2) -0.0019(19) 0.007(2)
C7 0.046(3) 0.029(3) 0.023(2) 0.0000(17) 0.0029(19) 0.001(2)
C8 0.040(3) 0.119(6) 0.067(3) 0.030(3) 0.007(2) 0.010(3)
C9 0.094(4) 0.043(3) 0.067(3) -0.015(2) -0.026(3) 0.003(3)
C10 0.042(3) 0.097(5) 0.047(3) 0.015(3) 0.013(2) 0.020(3)
C11 0.040(3) 0.043(3) 0.032(2) 0.000(2) -0.002(2) 0.012(2)
C12 0.0331(18) 0.0245(18) 0.0318(18) 0.0034(14) -0.0043(14) -0.0023(15)
C13 0.035(2) 0.039(3) 0.031(2) 0.002(2) 0.0040(18) 0.004(3)
C14 0.052(3) 0.100(5) 0.059(3) 0.034(3) -0.018(2) -0.031(3)
C15 0.041(2) 0.092(4) 0.049(3) 0.020(3) -0.015(2) -0.023(3)
C16 0.026(2) 0.036(3) 0.039(2) 0.001(2) -0.0022(18) 0.007(2)
C17 0.034(2) 0.032(3) 0.030(2) -0.0002(18) 0.0070(19) -0.001(2)
C18 0.100(5) 0.097(5) 0.048(3) 0.006(3) 0.017(3) 0.058(4)
C19 0.057(3) 0.082(4) 0.050(3) 0.024(3) 0.018(2) 0.039(3)
C20 0.099(4) 0.045(3) 0.062(3) 0.020(2) -0.031(3) -0.036(3)
C21 0.034(2) 0.0230(19) 0.050(2) 0.0088(17) 0.0013(18) -0.0003(16)
C22 0.0277(18) 0.027(2) 0.048(2) 0.0062(17) 0.0018(16) 0.0010(16)
C23 0.030(2) 0.026(2) 0.0281(19) 0.0027(15) 0.0035(15) 0.0023(16)
C24 0.033(2) 0.024(2) 0.045(2) 0.0070(19) 0.0044(19) 0.000(2)
C25 0.030(2) 0.030(3) 0.050(3) 0.010(2) 0.0025(18) -0.001(2)
C26 0.044(2) 0.033(2) 0.036(2) 0.0109(17) -0.0016(18) -0.0012(18)
C27 0.0313(19) 0.042(3) 0.035(2) 0.0056(17) -0.0016(16) -0.0039(18)
C28 0.035(2) 0.023(2) 0.033(2) -0.0014(15) 0.0046(17) -0.0027(17)
C29 0.030(2) 0.029(3) 0.044(3) 0.008(2) -0.0013(19) 0.004(2)
C30 0.028(2) 0.035(2) 0.052(3) 0.007(2) -0.0013(18) -0.005(2)

loop_
_atom_type_symbol
_atom_type_description
_atom_type_scat_dispersion_real
_atom_type_scat_dispersion_imag
_atom_type_scat_source
C C 0.0033 0.0016 'International Tables Vol C Tables 4.2.6.8 and 6.1.1.4'
H H 0.0000 0.0000 'International Tables Vol C Tables 4.2.6.8 and 6.1.1.4'
N N 0.0061 0.0033 'International Tables Vol C Tables 4.2.6.8 and 6.1.1.4'
O O 0.0106 0.0060 'International Tables Vol C Tables 4.2.6.8 and 6.1.1.4'
Zn Zn 0.2839 1.4301 'International Tables Vol C Tables 4.2.6.8 and 6.1.1.4'

loop_
_geom_angle_atom_site_label_1
_geom_angle_atom_site_label_2
_geom_angle_atom_site_label_3
_geom_angle
_geom_angle_site_symmetry_1
_geom_angle_site_symmetry_3
O8 Zn1 O2 120.84(16) . 2_546
O8 Zn1 O4 120.49(18) . .
O2 Zn1 O4 100.89(17) 2_546 .
O8 Zn1 N1 102.03(17) . .
O2 Zn1 N1 115.73(17) 2_546 .
O4 Zn1 N1 94.43(14) . .
O6 Zn2 O3 125.47(17) 2_657 .
O6 Zn2 O7 99.91(18) 2_657 .
O3 Zn2 O7 120.43(19) . .
O6 Zn2 N2 111.82(17) 2_657 1_665
O3 Zn2 N2 99.08(17) . 1_665
O7 Zn2 N2 96.62(15) . 1_665
C6 O2 Zn1 105.4(3) . 2_556
C7 O3 Zn2 132.1(4) . .
C7 O4 Zn1 135.4(4) . .
C16 O6 Zn2 109.5(3) . 2_647
C17 O7 Zn2 136.4(4) . .
C17 O8 Zn1 137.4(4) . .
C25 N1 C21 117.5(4) . .
C25 N1 Zn1 120.7(3) . .
C21 N1 Zn1 121.8(3) . .
C26 N2 C30 117.2(4) . .
C26 N2 Zn2 121.7(3) . 1_445
C30 N2 Zn2 120.9(3) . 1_445
C6 C1 C8 107.3(4) . .
C6 C1 C5 114.3(4) . .
C8 C1 C5 110.9(5) . .
C6 C1 C2 109.7(4) . .
C8 C1 C2 112.0(4) . .
C5 C1 C2 102.6(4) . .
C10 C2 C9 108.2(5) . .
C10 C2 C3 110.7(4) . .
C9 C2 C3 111.1(4) . .
C10 C2 C1 111.3(4) . .
C9 C2 C1 114.0(4) . .
C3 C2 C1 101.4(3) . .
C7 C3 C4 115.9(5) . .
C7 C3 C2 114.6(4) . .
C4 C3 C2 105.6(5) . .
C7 C3 H3A 106.7 . .
C4 C3 H3A 106.7 . .
C2 C3 H3A 106.7 . .
C5 C4 C3 108.8(4) . .
C5 C4 H4A 109.9 . .
C3 C4 H4A 109.9 . .
C5 C4 H4B 109.9 . .
C3 C4 H4B 109.9 . .
H4A C4 H4B 108.3 . .
C4 C5 C1 105.8(4) . .
C4 C5 H5A 110.6 . .
C1 C5 H5A 110.6 . .
C4 C5 H5B 110.6 . .
C1 C5 H5B 110.6 . .
H5A C5 H5B 108.7 . .
O1 C6 O2 121.7(4) . .
O1 C6 C1 121.3(5) . .
O2 C6 C1 117.1(4) . .
O4 C7 O3 123.4(5) . .
O4 C7 C3 118.1(5) . .
O3 C7 C3 118.5(5) . .
C1 C8 H8A 109.5 . .
C1 C8 H8B 109.5 . .
H8A C8 H8B 109.5 . .
C1 C8 H8C 109.5 . .
H8A C8 H8C 109.5 . .
H8B C8 H8C 109.5 . .
C2 C9 H9A 109.5 . .
C2 C9 H9B 109.5 . .
H9A C9 H9B 109.5 . .
C2 C9 H9C 109.5 . .
H9A C9 H9C 109.5 . .
H9B C9 H9C 109.5 . .
C2 C10 H10A 109.5 . .
C2 C10 H10B 109.5 . .
H10A C10 H10B 109.5 . .
C2 C10 H10C 109.5 . .
H10A C10 H10C 109.5 . .
H10B C10 H10C 109.5 . .
C16 C11 C15 112.9(4) . .
C16 C11 C18 106.1(4) . .
C15 C11 C18 111.5(4) . .
C16 C11 C12 111.2(4) . .
C15 C11 C12 103.5(4) . .
C18 C11 C12 111.8(4) . .
C20 C12 C19 108.7(5) . .
C20 C12 C13 113.2(4) . .
C19 C12 C13 109.9(4) . .
C20 C12 C11 114.6(4) . .
C19 C12 C11 109.6(4) . .
C13 C12 C11 100.6(3) . .
C17 C13 C14 116.6(5) . .
C17 C13 C12 114.2(3) . .
C14 C13 C12 105.7(3) . .
C17 C13 H13A 106.5 . .
C14 C13 H13A 106.5 . .
C12 C13 H13A 106.5 . .
C13 C14 C15 107.4(4) . .
C13 C14 H14A 110.2 . .
C15 C14 H14A 110.2 . .
C13 C14 H14B 110.2 . .
C15 C14 H14B 110.2 . .
H14A C14 H14B 108.5 . .
C14 C15 C11 105.6(4) . .
C14 C15 H15A 110.6 . .
C11 C15 H15A 110.6 . .
C14 C15 H15B 110.6 . .
C11 C15 H15B 110.6 . .
H15A C15 H15B 108.8 . .
O5 C16 O6 120.9(4) . .
O5 C16 C11 122.0(5) . .
O6 C16 C11 117.0(4) . .
O8 C17 O7 125.2(5) . .
O8 C17 C13 116.1(5) . .
O7 C17 C13 118.7(5) . .
C11 C18 H18A 109.5 . .
C11 C18 H18B 109.5 . .
H18A C18 H18B 109.5 . .
C11 C18 H18C 109.5 . .
H18A C18 H18C 109.5 . .
H18B C18 H18C 109.5 . .
C12 C19 H19A 109.5 . .
C12 C19 H19B 109.5 . .
H19A C19 H19B 109.5 . .
C12 C19 H19C 109.5 . .
H19A C19 H19C 109.5 . .
H19B C19 H19C 109.5 . .
C12 C20 H20A 109.5 . .
C12 C20 H20B 109.5 . .
H20A C20 H20B 109.5 . .
C12 C20 H20C 109.5 . .
H20A C20 H20C 109.5 . .
H20B C20 H20C 109.5 . .
N1 C21 C22 122.7(4) . .
N1 C21 H21A 118.6 . .
C22 C21 H21A 118.6 . .
C21 C22 C23 119.5(4) . .
C21 C22 H22A 120.2 . .
C23 C22 H22A 120.2 . .
C24 C23 C22 117.1(4) . .
C24 C23 C28 121.7(4) . .
C22 C23 C28 121.2(3) . .
C25 C24 C23 119.8(4) . .
C25 C24 H24A 120.1 . .
C23 C24 H24A 120.1 . .
N1 C25 C24 123.4(4) . .
N1 C25 H25A 118.3 . .
C24 C25 H25A 118.3 . .
N2 C26 C27 124.0(4) . .
N2 C26 H26A 118.0 . .
C27 C26 H26A 118.0 . .
C26 C27 C28 119.4(4) . .
C26 C27 H27A 120.3 . .
C28 C27 H27A 120.3 . .
C27 C28 C29 117.2(4) . .
C27 C28 C23 121.2(3) . .
C29 C28 C23 121.5(3) . .
C30 C29 C28 119.2(4) . .
C30 C29 H29A 120.4 . .
C28 C29 H29A 120.4 . .
N2 C30 C29 122.9(4) . .
N2 C30 H30A 118.6 . .
C29 C30 H30A 118.6 . .

loop_
_geom_bond_atom_site_label_1
_geom_bond_atom_site_label_2
_geom_bond_distance
_geom_bond_site_symmetry_2
Zn1 O8 1.930(3) .
Zn1 O2 1.939(3) 2_546
Zn1 O4 1.982(4) .
Zn1 N1 2.040(4) .
Zn2 O6 1.931(3) 2_657
Zn2 O3 1.934(3) .
Zn2 O7 1.977(4) .
Zn2 N2 2.038(4) 1_665
O1 C6 1.221(6) .
O2 C6 1.295(7) .
O2 Zn1 1.939(3) 2_556
O3 C7 1.249(6) .
O4 C7 1.240(6) .
O5 C16 1.229(6) .
O6 C16 1.280(7) .
O6 Zn2 1.931(3) 2_647
O7 C17 1.244(6) .
O8 C17 1.241(6) .
N1 C25 1.334(7) .
N1 C21 1.339(6) .
N2 C26 1.329(6) .
N2 C30 1.346(7) .
N2 Zn2 2.038(4) 1_445
C1 C6 1.530(6) .
C1 C8 1.536(7) .
C1 C5 1.546(7) .
C1 C2 1.575(6) .
C2 C10 1.519(7) .
C2 C9 1.526(6) .
C2 C3 1.551(5) .
C3 C7 1.509(7) .
C3 C4 1.512(9) .
C3 H3A 0.9800 .
C4 C5 1.492(7) .
C4 H4A 0.9700 .
C4 H4B 0.9700 .
C5 H5A 0.9700 .
C5 H5B 0.9700 .
C8 H8A 0.9600 .
C8 H8B 0.9600 .
C8 H8C 0.9600 .
C9 H9A 0.9600 .
C9 H9B 0.9600 .
C9 H9C 0.9600 .
C10 H10A 0.9600 .
C10 H10B 0.9600 .
C10 H10C 0.9600 .
C11 C16 1.528(6) .
C11 C15 1.545(7) .
C11 C18 1.562(7) .
C11 C12 1.564(6) .
C12 C20 1.514(6) .
C12 C19 1.525(7) .
C12 C13 1.556(6) .
C13 C17 1.515(7) .
C13 C14 1.517(7) .
C13 H13A 0.9800 .
C14 C15 1.525(6) .
C14 H14A 0.9700 .
C14 H14B 0.9700 .
C15 H15A 0.9700 .
C15 H15B 0.9700 .
C18 H18A 0.9600 .
C18 H18B 0.9600 .
C18 H18C 0.9600 .
C19 H19A 0.9600 .
C19 H19B 0.9600 .
C19 H19C 0.9600 .
C20 H20A 0.9600 .
C20 H20B 0.9600 .
C20 H20C 0.9600 .
C21 C22 1.376(6) .
C21 H21A 0.9300 .
C22 C23 1.398(6) .
C22 H22A 0.9300 .
C23 C24 1.382(6) .
C23 C28 1.484(4) .
C24 C25 1.370(7) .
C24 H24A 0.9300 .
C25 H25A 0.9300 .
C26 C27 1.362(6) .
C26 H26A 0.9300 .
C27 C28 1.388(6) .
C27 H27A 0.9300 .
C28 C29 1.401(6) .
C29 C30 1.372(7) .
C29 H29A 0.9300 .
C30 H30A 0.9300 .
